data_4324427
loop_
_publ_author_name
'Gina M. Chiarella'
'F. Albert Cotton'
'Carlos A. Murillo'
'Mark D. Young'

_publ_section_title
;
 Tuning the Electrochemistry of Re26+ Species with Divergent Bicyclic
 Guanidinate Ligands and by Modification of Axial \p Interactions
;
_journal_name_full 'Inorganic Chemistry'
_journal_page_first 1258
_journal_page_last 1264
_journal_paper_doi 10.1021/ic101890p
_journal_volume 50
_journal_year 2011
_chemical_formula_moiety 'C22 H32 F6 N12 O6 Re2 S2 '
_chemical_formula_sum 'C22 H32 F6 N12 O6 Re2 S2'
_chemical_formula_weight 1111.12
_chemical_name_systematic
; 
 ? 
;
_space_group_IT_number 14
_symmetry_cell_setting monoclinic
_symmetry_space_group_name_Hall '-P 2ybc'
_symmetry_space_group_name_H-M 'P 1 21/c 1'
_atom_sites_solution_hydrogens geom
_atom_sites_solution_primary direct
_atom_sites_solution_secondary difmap
_audit_creation_method SHELXL-97
_cell_angle_alpha 90.00
_cell_angle_beta 119.50(2)
_cell_angle_gamma 90.00
_cell_formula_units_Z 2
_cell_length_a 8.637(4)
_cell_length_b 15.902(7)
_cell_length_c 14.255(5)
_cell_measurement_reflns_used 7994
_cell_measurement_temperature 110(2)
_cell_measurement_theta_max 26.48
_cell_measurement_theta_min 2.56
_cell_volume 1704.0(13)
_computing_cell_refinement 'APEX-II(BRUKER-NONIUS, 2008)'
_computing_data_collection 'APEX-II (BRUKER-NONIUS, 2008)'
_computing_data_reduction 'APEX-II (BRUKER-NONIUS, 2008'
_computing_molecular_graphics 'SHELXS-97 (Sheldrick, 2008)'
_computing_publication_material 'SHELXTL (Bruker 2000)'
_computing_structure_refinement 'SHELXS-97 (Sheldrick, 2008)'
_computing_structure_solution 'SHELXS-97 (Sheldrick, 2008)'
_diffrn_ambient_temperature 110(2)
_diffrn_measured_fraction_theta_full 0.985
_diffrn_measured_fraction_theta_max 0.985
_diffrn_measurement_device_type 'APEX II'
_diffrn_measurement_method 'omega scans'
_diffrn_radiation_monochromator graphite
_diffrn_radiation_source 'fine-focus sealed tube'
_diffrn_radiation_type MoK\a
_diffrn_radiation_wavelength 0.71073
_diffrn_reflns_av_R_equivalents 0.1641
_diffrn_reflns_av_sigmaI/netI 0.0929
_diffrn_reflns_limit_h_max 10
_diffrn_reflns_limit_h_min -10
_diffrn_reflns_limit_k_max 19
_diffrn_reflns_limit_k_min -19
_diffrn_reflns_limit_l_max 17
_diffrn_reflns_limit_l_min -17
_diffrn_reflns_number 13822
_diffrn_reflns_theta_full 25.69
_diffrn_reflns_theta_max 25.69
_diffrn_reflns_theta_min 2.08
_diffrn_standards_decay_% 0
_diffrn_standards_interval_count 0
_diffrn_standards_interval_time 0
_diffrn_standards_number 0
_exptl_absorpt_coefficient_mu 7.309
_exptl_absorpt_correction_T_max 0.3090
_exptl_absorpt_correction_T_min 0.1965
_exptl_absorpt_correction_type multi-scan
_exptl_absorpt_process_details 'SADABS; (Sheldrick, 2006)'
_exptl_crystal_colour purple
_exptl_crystal_density_diffrn 2.166
_exptl_crystal_description block
_exptl_crystal_F_000 1064
_exptl_crystal_size_max 0.33
_exptl_crystal_size_mid 0.26
_exptl_crystal_size_min 0.21
_refine_diff_density_max 5.619
_refine_diff_density_min -2.755
_refine_diff_density_rms 0.386
_refine_ls_extinction_method none
_refine_ls_goodness_of_fit_ref 1.785
_refine_ls_hydrogen_treatment constr
_refine_ls_matrix_type full
_refine_ls_number_parameters 226
_refine_ls_number_reflns 3199
_refine_ls_number_restraints 29
_refine_ls_restrained_S_all 1.788
_refine_ls_R_factor_all 0.0903
_refine_ls_R_factor_gt 0.0823
_refine_ls_shift/su_max 0.000
_refine_ls_shift/su_mean 0.000
_refine_ls_structure_factor_coef Fsqd
_refine_ls_weighting_details 'calc w=1/[\s^2^(Fo^2^)+(0.0318P)^2^+4.9988P] where P=(Fo^2^+2Fc^2^)/3'
_refine_ls_weighting_scheme calc
_refine_ls_wR_factor_gt 0.1767
_refine_ls_wR_factor_ref 0.1784
_reflns_number_gt 2838
_reflns_number_total 3199
_reflns_threshold_expression >2sigma(I)
_cod_data_source_file ic101890p_si_001_4.cif
_cod_data_source_block Re2(tbo)4(SO3CF3)2
_cod_original_cell_volume 1704.0(12)
_cod_database_code 4324427

loop_
_symmetry_equiv_pos_as_xyz
'x, y, z'
'-x, y+1/2, -z+1/2'
'-x, -y, -z'
'x, -y-1/2, z-1/2'

loop_
_atom_site_label
_atom_site_type_symbol
_atom_site_fract_x
_atom_site_fract_y
_atom_site_fract_z
_atom_site_U_iso_or_equiv
_atom_site_adp_type
_atom_site_occupancy
_atom_site_symmetry_multiplicity
_atom_site_calc_flag
_atom_site_refinement_flags
Re1 Re 0.98384(6) 0.06878(3) 1.00946(4) 0.0307(2) Uani 1 1 d .
S1 S 0.8624(5) 0.2784(2) 1.0393(3) 0.0474(9) Uani 1 1 d .
F1 F 0.903(2) 0.3653(9) 0.8994(10) 0.111(4) Uani 1 1 d U
F2 F 1.1143(15) 0.3783(8) 1.0586(12) 0.097(4) Uani 1 1 d U
F3 F 0.8673(19) 0.4389(6) 1.0114(14) 0.105(5) Uani 1 1 d U
O1 O 0.9627(14) 0.2114(6) 1.0233(9) 0.052(3) Uani 1 1 d .
O2 O 0.9200(15) 0.2911(8) 1.1512(10) 0.072(3) Uani 1 1 d .
O3 O 0.6748(13) 0.2762(8) 0.9689(10) 0.071(3) Uani 1 1 d .
N1 N 0.7749(15) 0.0757(7) 0.8510(9) 0.038(3) Uani 1 1 d .
N2 N 0.8093(17) -0.0680(7) 0.8331(10) 0.045(3) Uani 1 1 d .
N3 N 0.5992(16) 0.0071(8) 0.6943(10) 0.051(3) Uani 1 1 d .
N4 N 0.8095(14) 0.0454(7) 1.0672(10) 0.038(3) Uani 1 1 d .
N5 N 0.8392(14) -0.0982(7) 1.0429(10) 0.044(3) Uani 1 1 d U
N6 N 0.6614(15) -0.0545(8) 1.1083(11) 0.047(3) Uani 1 1 d .
C1 C 0.7341(16) 0.0043(8) 0.7981(11) 0.039(3) Uani 1 1 d .
C2 C 0.6703(17) 0.1404(9) 0.7704(9) 0.045(3) Uani 1 1 d D
H2A H 0.7472 0.1878 0.7739 0.054 Uiso 1 1 calc R
H2B H 0.5743 0.1624 0.7826 0.054 Uiso 1 1 calc R
C3 C 0.593(2) 0.0963(11) 0.6630(10) 0.060(4) Uani 1 1 d D
H3A H 0.4699 0.1149 0.6136 0.071 Uiso 1 1 calc R
H3B H 0.6668 0.1060 0.6283 0.071 Uiso 1 1 calc R
C4 C 0.632(2) -0.0652(10) 0.6443(12) 0.063(5) Uani 1 1 d DU
H4A H 0.7092 -0.0506 0.6138 0.075 Uiso 1 1 calc R
H4B H 0.5189 -0.0894 0.5868 0.075 Uiso 1 1 calc R
C5 C 0.7243(19) -0.1252(9) 0.7395(10) 0.048(4) Uani 1 1 d D
H5A H 0.6376 -0.1627 0.7448 0.058 Uiso 1 1 calc R
H5B H 0.8141 -0.1598 0.7333 0.058 Uiso 1 1 calc R
C6 C 0.7740(16) -0.0344(9) 1.0700(8) 0.032(3) Uani 1 1 d .
C7 C 0.7267(18) 0.0897(9) 1.1239(12) 0.045(3) Uani 1 1 d D
H7A H 0.6224 0.1231 1.0726 0.054 Uiso 1 1 calc R
H7B H 0.8134 0.1275 1.1807 0.054 Uiso 1 1 calc R
C8 C 0.671(2) 0.0191(10) 1.1726(12) 0.054(4) Uani 1 1 d D
H8A H 0.7601 0.0106 1.2495 0.065 Uiso 1 1 calc R
H8B H 0.5540 0.0310 1.1666 0.065 Uiso 1 1 calc R
C9 C 0.6980(19) -0.1406(9) 1.1420(12) 0.052(4) Uani 1 1 d D
H9A H 0.5882 -0.1710 1.1270 0.062 Uiso 1 1 calc R
H9B H 0.7855 -0.1450 1.2198 0.062 Uiso 1 1 calc R
C10 C 0.7742(19) -0.1738(9) 1.0731(12) 0.047(3) Uani 1 1 d DU
H10A H 0.8728 -0.2136 1.1146 0.056 Uiso 1 1 calc R
H10B H 0.6813 -0.2027 1.0082 0.056 Uiso 1 1 calc R
C11 C 0.941(3) 0.3693(13) 1.0010(18) 0.079(5) Uani 1 1 d U

loop_
_atom_site_aniso_label
_atom_site_aniso_U_11
_atom_site_aniso_U_22
_atom_site_aniso_U_33
_atom_site_aniso_U_23
_atom_site_aniso_U_13
_atom_site_aniso_U_12
Re1 0.0332(3) 0.0345(3) 0.0258(3) -0.00084(19) 0.0157(2) -0.00154(19)
S1 0.0473(18) 0.0381(17) 0.053(2) -0.0027(16) 0.0218(17) 0.0011(14)
F1 0.166(11) 0.096(8) 0.092(8) 0.033(7) 0.079(8) 0.003(8)
F2 0.085(7) 0.078(7) 0.138(10) -0.002(7) 0.063(8) -0.023(6)
F3 0.125(10) 0.045(5) 0.166(12) 0.005(6) 0.088(9) 0.003(6)
O1 0.073(7) 0.034(5) 0.073(7) 0.000(5) 0.054(6) 0.005(4)
O2 0.068(7) 0.090(8) 0.062(7) -0.017(7) 0.034(6) -0.007(6)
O3 0.040(5) 0.088(8) 0.072(8) -0.003(7) 0.016(6) -0.006(5)
N1 0.040(6) 0.049(7) 0.029(5) 0.004(5) 0.020(5) 0.007(5)
N2 0.052(7) 0.046(7) 0.030(6) -0.004(5) 0.014(6) -0.003(5)
N3 0.043(6) 0.066(8) 0.032(6) 0.000(6) 0.009(5) -0.002(6)
N4 0.039(5) 0.035(5) 0.050(7) -0.013(5) 0.031(5) -0.008(5)
N5 0.039(6) 0.038(5) 0.060(7) -0.019(6) 0.029(6) -0.003(5)
N6 0.040(6) 0.057(7) 0.051(7) 0.005(6) 0.027(6) -0.005(5)
C1 0.029(6) 0.056(9) 0.034(7) -0.003(6) 0.018(6) -0.005(5)
C2 0.042(7) 0.056(8) 0.035(7) 0.007(7) 0.018(6) 0.009(6)
C3 0.053(8) 0.078(11) 0.032(7) 0.010(8) 0.009(7) -0.010(8)
C4 0.063(9) 0.079(11) 0.038(7) -0.013(7) 0.019(7) -0.022(8)
C5 0.053(8) 0.062(9) 0.033(7) -0.012(7) 0.024(6) -0.015(7)
C6 0.035(6) 0.047(7) 0.008(4) 0.001(5) 0.006(4) 0.000(6)
C7 0.036(6) 0.051(7) 0.053(8) -0.008(7) 0.025(7) -0.002(6)
C8 0.074(10) 0.063(9) 0.040(7) -0.001(7) 0.039(8) -0.002(8)
C9 0.053(8) 0.055(8) 0.056(9) 0.013(8) 0.033(7) -0.002(7)
C10 0.050(7) 0.045(7) 0.048(8) 0.005(7) 0.026(7) 0.001(6)
C11 0.100(9) 0.058(8) 0.104(10) 0.008(8) 0.071(9) -0.005(8)

loop_
_atom_type_symbol
_atom_type_description
_atom_type_scat_dispersion_real
_atom_type_scat_dispersion_imag
_atom_type_scat_source
C C 0.0033 0.0016 'International Tables Vol C Tables 4.2.6.8 and 6.1.1.4'
H H 0.0000 0.0000 'International Tables Vol C Tables 4.2.6.8 and 6.1.1.4'
F F 0.0171 0.0103 'International Tables Vol C Tables 4.2.6.8 and 6.1.1.4'
N N 0.0061 0.0033 'International Tables Vol C Tables 4.2.6.8 and 6.1.1.4'
O O 0.0106 0.0060 'International Tables Vol C Tables 4.2.6.8 and 6.1.1.4'
Re Re -1.0185 7.2310 'International Tables Vol C Tables 4.2.6.8 and 6.1.1.4'
S S 0.1246 0.1234 'International Tables Vol C Tables 4.2.6.8 and 6.1.1.4'

loop_
_geom_angle_atom_site_label_1
_geom_angle_atom_site_label_2
_geom_angle_atom_site_label_3
_geom_angle
_geom_angle_site_symmetry_1
_geom_angle_site_symmetry_3
N5 Re1 N2 89.8(5) 3_757 3_757
N5 Re1 N4 176.7(4) 3_757 .
N2 Re1 N4 88.6(5) 3_757 .
N5 Re1 N1 89.8(5) 3_757 .
N2 Re1 N1 177.3(4) 3_757 .
N4 Re1 N1 91.7(5) . .
N5 Re1 Re1 91.1(3) 3_757 3_757
N2 Re1 Re1 91.9(3) 3_757 3_757
N4 Re1 Re1 91.8(3) . 3_757
N1 Re1 Re1 90.8(3) . 3_757
N5 Re1 O1 84.9(4) 3_757 .
N2 Re1 O1 88.6(4) 3_757 .
N4 Re1 O1 92.2(4) . .
N1 Re1 O1 88.7(4) . .
Re1 Re1 O1 176.0(3) 3_757 .
O3 S1 O2 116.1(8) . .
O3 S1 O1 115.3(7) . .
O2 S1 O1 111.7(7) . .
O3 S1 C11 106.0(9) . .
O2 S1 C11 104.5(9) . .
O1 S1 C11 101.3(9) . .
S1 O1 Re1 144.5(7) . .
C1 N1 C2 105.5(10) . .
C1 N1 Re1 114.9(8) . .
C2 N1 Re1 138.8(8) . .
C1 N2 C5 105.5(11) . .
C1 N2 Re1 115.2(9) . 3_757
C5 N2 Re1 139.1(9) . 3_757
C1 N3 C4 103.8(11) . .
C1 N3 C3 104.1(10) . .
C4 N3 C3 126.7(13) . .
C6 N4 C7 105.0(11) . .
C6 N4 Re1 114.3(9) . .
C7 N4 Re1 139.9(9) . .
C6 N5 C10 105.4(12) . .
C6 N5 Re1 115.8(10) . 3_757
C10 N5 Re1 138.4(8) . 3_757
C6 N6 C9 106.0(12) . .
C6 N6 C8 103.4(11) . .
C9 N6 C8 128.1(13) . .
N2 C1 N1 127.3(12) . .
N2 C1 N3 116.6(12) . .
N1 C1 N3 116.1(12) . .
N1 C2 C3 105.2(11) . .
N1 C2 H2A 110.7 . .
C3 C2 H2A 110.7 . .
N1 C2 H2B 110.7 . .
C3 C2 H2B 110.7 . .
H2A C2 H2B 108.8 . .
N3 C3 C2 101.9(11) . .
N3 C3 H3A 111.4 . .
C2 C3 H3A 111.4 . .
N3 C3 H3B 111.4 . .
C2 C3 H3B 111.4 . .
H3A C3 H3B 109.3 . .
N3 C4 C5 101.7(13) . .
N3 C4 H4A 111.4 . .
C5 C4 H4A 111.4 . .
N3 C4 H4B 111.4 . .
C5 C4 H4B 111.4 . .
H4A C4 H4B 109.3 . .
N2 C5 C4 103.3(11) . .
N2 C5 H5A 111.1 . .
C4 C5 H5A 111.1 . .
N2 C5 H5B 111.1 . .
C4 C5 H5B 111.1 . .
H5A C5 H5B 109.1 . .
N5 C6 N4 127.0(13) . .
N5 C6 N6 115.5(13) . .
N4 C6 N6 117.5(13) . .
N4 C7 C8 104.0(12) . .
N4 C7 H7A 110.9 . .
C8 C7 H7A 110.9 . .
N4 C7 H7B 110.9 . .
C8 C7 H7B 110.9 . .
H7A C7 H7B 109.0 . .
N6 C8 C7 103.7(11) . .
N6 C8 H8A 111.0 . .
C7 C8 H8A 111.0 . .
N6 C8 H8B 111.0 . .
C7 C8 H8B 111.0 . .
H8A C8 H8B 109.0 . .
N6 C9 C10 102.0(12) . .
N6 C9 H9A 111.4 . .
C10 C9 H9A 111.4 . .
N6 C9 H9B 111.4 . .
C10 C9 H9B 111.4 . .
H9A C9 H9B 109.2 . .
N5 C10 C9 104.7(11) . .
N5 C10 H10A 110.8 . .
C9 C10 H10A 110.8 . .
N5 C10 H10B 110.8 . .
C9 C10 H10B 110.8 . .
H10A C10 H10B 108.9 . .
F2 C11 F1 106.5(19) . .
F2 C11 F3 107.7(17) . .
F1 C11 F3 106.9(18) . .
F2 C11 S1 112.5(14) . .
F1 C11 S1 111.6(15) . .
F3 C11 S1 111.3(15) . .

loop_
_geom_bond_atom_site_label_1
_geom_bond_atom_site_label_2
_geom_bond_distance
_geom_bond_site_symmetry_2
Re1 N5 2.058(13) 3_757
Re1 N2 2.069(12) 3_757
Re1 N4 2.075(12) .
Re1 N1 2.087(11) .
Re1 Re1 2.2384(13) 3_757
Re1 O1 2.291(10) .
S1 O3 1.425(10) .
S1 O2 1.432(13) .
S1 O1 1.461(11) .
S1 C11 1.79(2) .
F1 C11 1.32(2) .
F2 C11 1.31(2) .
F3 C11 1.32(2) .
N1 C1 1.313(16) .
N1 C2 1.474(16) .
N2 C1 1.294(16) .
N2 C5 1.476(17) .
N2 Re1 2.069(11) 3_757
N3 C1 1.360(18) .
N3 C4 1.45(2) .
N3 C3 1.48(2) .
N4 C6 1.311(19) .
N4 C7 1.493(19) .
N5 C6 1.309(17) .
N5 C10 1.477(18) .
N5 Re1 2.058(13) 3_757
N6 C6 1.367(19) .
N6 C9 1.434(18) .
N6 C8 1.46(2) .
C2 C3 1.509(9) .
C2 H2A 0.9900 .
C2 H2B 0.9900 .
C3 H3A 0.9900 .
C3 H3B 0.9900 .
C4 C5 1.524(15) .
C4 H4A 0.9900 .
C4 H4B 0.9900 .
C5 H5A 0.9900 .
C5 H5B 0.9900 .
C7 C8 1.518(15) .
C7 H7A 0.9900 .
C7 H7B 0.9900 .
C8 H8A 0.9900 .
C8 H8B 0.9900 .
C9 C10 1.521(15) .
C9 H9A 0.9900 .
C9 H9B 0.9900 .
C10 H10A 0.9900 .
C10 H10B 0.9900 .

loop_
_geom_torsion_atom_site_label_1
_geom_torsion_atom_site_label_2
_geom_torsion_atom_site_label_3
_geom_torsion_atom_site_label_4
_geom_torsion
_geom_torsion_site_symmetry_1
O3 S1 O1 Re1 -52.1(14) .
O2 S1 O1 Re1 83.2(13) .
C11 S1 O1 Re1 -166.1(12) .
N5 Re1 O1 S1 168.5(12) 3_757
N2 Re1 O1 S1 -101.6(12) 3_757
N4 Re1 O1 S1 -13.0(12) .
N1 Re1 O1 S1 78.6(12) .
N5 Re1 N1 C1 91.7(10) 3_757
N4 Re1 N1 C1 -91.2(10) .
Re1 Re1 N1 C1 0.6(10) 3_757
O1 Re1 N1 C1 176.6(10) .
N5 Re1 N1 C2 -76.0(14) 3_757
N4 Re1 N1 C2 101.1(14) .
Re1 Re1 N1 C2 -167.2(14) 3_757
O1 Re1 N1 C2 8.9(14) .
N2 Re1 N4 C6 -93.8(9) 3_757
N1 Re1 N4 C6 88.9(9) .
Re1 Re1 N4 C6 -2.0(8) 3_757
O1 Re1 N4 C6 177.6(9) .
N2 Re1 N4 C7 73.9(14) 3_757
N1 Re1 N4 C7 -103.4(14) .
Re1 Re1 N4 C7 165.8(14) 3_757
O1 Re1 N4 C7 -14.6(14) .
C5 N2 C1 N1 -175.2(14) .
Re1 N2 C1 N1 0(2) 3_757
C5 N2 C1 N3 3.9(18) .
Re1 N2 C1 N3 179.1(10) 3_757
C2 N1 C1 N2 171.1(14) .
Re1 N1 C1 N2 0(2) .
C2 N1 C1 N3 -7.9(17) .
Re1 N1 C1 N3 -179.5(10) .
C4 N3 C1 N2 -22.3(18) .
C3 N3 C1 N2 -156.5(14) .
C4 N3 C1 N1 156.8(13) .
C3 N3 C1 N1 22.7(17) .
C1 N1 C2 C3 -10.1(16) .
Re1 N1 C2 C3 158.3(12) .
C1 N3 C3 C2 -26.1(15) .
C4 N3 C3 C2 -145.8(13) .
N1 C2 C3 N3 22.2(15) .
C1 N3 C4 C5 29.1(15) .
C3 N3 C4 C5 148.9(13) .
C1 N2 C5 C4 15.3(17) .
Re1 N2 C5 C4 -158.1(14) 3_757
N3 C4 C5 N2 -27.2(16) .
C10 N5 C6 N4 173.4(11) .
Re1 N5 C6 N4 0.0(16) 3_757
C10 N5 C6 N6 -4.4(15) .
Re1 N5 C6 N6 -177.8(8) 3_757
C7 N4 C6 N5 -170.3(11) .
Re1 N4 C6 N5 1.6(16) .
C7 N4 C6 N6 7.5(15) .
Re1 N4 C6 N6 179.3(8) .
C9 N6 C6 N5 19.9(15) .
C8 N6 C6 N5 156.6(11) .
C9 N6 C6 N4 -158.1(11) .
C8 N6 C6 N4 -21.4(15) .
C6 N4 C7 C8 9.4(14) .
Re1 N4 C7 C8 -159.1(12) .
C6 N6 C8 C7 24.7(14) .
C9 N6 C8 C7 147.8(13) .
N4 C7 C8 N6 -21.1(15) .
C6 N6 C9 C10 -24.9(14) .
C8 N6 C9 C10 -146.9(14) .
C6 N5 C10 C9 -11.8(14) .
Re1 N5 C10 C9 159.2(11) 3_757
N6 C9 C10 N5 22.4(14) .
O3 S1 C11 F2 -178.8(15) .
O2 S1 C11 F2 58.1(18) .
O1 S1 C11 F2 -58.0(17) .
O3 S1 C11 F1 -59.2(18) .
O2 S1 C11 F1 177.8(15) .
O1 S1 C11 F1 61.6(17) .
O3 S1 C11 F3 60.2(18) .
O2 S1 C11 F3 -62.9(17) .
O1 S1 C11 F3 -179.0(15) .
